data_4348211
loop_
_publ_author_name
'Sun, Libo'
'Pan, Qinhe'
'Liang, Zhiqiang'
'Yu, Jihong'

_publ_section_title
;
 Four-connected metal--organic frameworks constructed by tetracarboxylate
 acid-based ligands
;
_journal_issue 6
_journal_name_full 'Inorganic Chemistry Frontiers'
_journal_page_first 478
_journal_paper_doi 10.1039/c4qi00047a
_journal_volume 1
_journal_year 2014
_chemical_formula_sum 'C33 H7 Co2 N6 O11'
_chemical_formula_weight 781.31
_space_group_IT_number 14
_space_group_name_Hall '-P 2yn'
_space_group_name_H-M_alt 'P 1 21/n 1'
_symmetry_cell_setting monoclinic
_symmetry_space_group_name_H-M 'P 1 21/n 1'
_atom_sites_solution_hydrogens geom
_atom_sites_solution_primary direct
_atom_sites_solution_secondary difmap
_audit_creation_method SHELXL-97
_cell_angle_alpha 90.00
_cell_angle_beta 98.60(3)
_cell_angle_gamma 90.00
_cell_formula_units_Z 4
_cell_length_a 10.213(2)
_cell_length_b 17.607(4)
_cell_length_c 28.123(6)
_cell_measurement_temperature 293(2)
_cell_volume 5000.2(19)
_computing_structure_refinement 'SHELXL-97 (Sheldrick, 1997)'
_computing_structure_solution 'SHELXS-97 (Sheldrick, 1990)'
_diffrn_ambient_temperature 293(2)
_diffrn_measured_fraction_theta_full 0.991
_diffrn_measured_fraction_theta_max 0.991
_diffrn_radiation_monochromator graphite
_diffrn_radiation_source 'fine-focus sealed tube'
_diffrn_radiation_type MoK\a
_diffrn_radiation_wavelength 0.71073
_diffrn_reflns_av_R_equivalents 0.1065
_diffrn_reflns_av_sigmaI/netI 0.1080
_diffrn_reflns_limit_h_max 13
_diffrn_reflns_limit_h_min -12
_diffrn_reflns_limit_k_max 22
_diffrn_reflns_limit_k_min -22
_diffrn_reflns_limit_l_max 36
_diffrn_reflns_limit_l_min -36
_diffrn_reflns_number 45488
_diffrn_reflns_theta_full 27.48
_diffrn_reflns_theta_max 27.48
_diffrn_reflns_theta_min 3.07
_exptl_absorpt_coefficient_mu 0.710
_exptl_absorpt_correction_T_max 1.000
_exptl_absorpt_correction_T_min 0.505
_exptl_absorpt_correction_type empirical
_exptl_absorpt_process_details Process-auto
_exptl_crystal_colour purple
_exptl_crystal_density_diffrn 1.038
_exptl_crystal_density_method 'not measured'
_exptl_crystal_description block
_exptl_crystal_F_000 1556
_exptl_crystal_size_max 0.398
_exptl_crystal_size_mid 0.255
_exptl_crystal_size_min 0.246
_platon_squeeze_details
;
The remaining solvent molecules were disordered and assigned as 2 DEF molecules,
per unit cell, which were determined by TGA, elemental analysis and SQUEEZE results. 
The contributions of these disordered solvents to the scattering values have been removed 
by using the PLATON SQUEEZE program. We can see from the SQUEEZE that some 246 electrons were 
removed from the unit cell, or some 246/4 = 61.5 electrons per formula unit. This total includes 33 electrons 
from the hydrogen of the terminal coordinated DEF molecules in the backbone and other electrons (28.5 e) from 
disordered solvent, approximately 0.5 DEF (23 e) in the channel. From the calculation and
related information (The CHN and TGA), the formula unit should include 2 DEF.
Anal. Calcd for C35.5H45.5Co2N6.5O11.5: C, 49.28; H, 5.30; N, 10.52 %. Found: C, 48.60; H, 5.759; N, 10.33 %. 
;
_refine_diff_density_max 0.578
_refine_diff_density_min -0.522
_refine_diff_density_rms 0.095
_refine_ls_extinction_method none
_refine_ls_goodness_of_fit_ref 1.041
_refine_ls_hydrogen_treatment constr
_refine_ls_matrix_type full
_refine_ls_number_parameters 408
_refine_ls_number_reflns 11374
_refine_ls_number_restraints 8
_refine_ls_restrained_S_all 1.046
_refine_ls_R_factor_all 0.1462
_refine_ls_R_factor_gt 0.0810
_refine_ls_shift/su_max 0.001
_refine_ls_shift/su_mean 0.000
_refine_ls_structure_factor_coef Fsqd
_refine_ls_weighting_details 'calc w=1/[\s^2^(Fo^2^)+(0.1085P)^2^+0.0000P] where P=(Fo^2^+2Fc^2^)/3'
_refine_ls_weighting_scheme calc
_refine_ls_wR_factor_gt 0.2022
_refine_ls_wR_factor_ref 0.2298
_reflns_number_gt 5906
_reflns_number_total 11374
_reflns_threshold_expression >2sigma(I)
_cod_data_source_file c4qi00047a2.cif
_cod_data_source_block coc
_cod_depositor_comments
;
The following automatic conversions were performed:

data item '_symmetry_cell_setting' value 'Monoclinic' was changed to
'monoclinic' in accordance with the
/home/saulius/struct/COD-crude-data/automatic-downloads/DataCite-retrospective/RSC/depositions/lib/dictionaries/cif_core.dic
dictionary named 'cif_core.dic' version 2.4.2 last updated on
2011-04-26.

Automatic conversion script
Id: cif_fix_values 6909 2019-04-08 15:41:33Z antanas 
;
_cod_original_cell_volume 5000.3(17)
_cod_original_sg_symbol_H-M P2(1)/n
_cod_database_code 4348211

loop_
_symmetry_equiv_pos_as_xyz
'x, y, z'
'-x+1/2, y+1/2, -z+1/2'
'-x, -y, -z'
'x-1/2, -y-1/2, z-1/2'

loop_
_atom_site_label
_atom_site_type_symbol
_atom_site_fract_x
_atom_site_fract_y
_atom_site_fract_z
_atom_site_U_iso_or_equiv
_atom_site_adp_type
_atom_site_occupancy
_atom_site_symmetry_multiplicity
_atom_site_calc_flag
_atom_site_refinement_flags
Co1 Co 0.20943(6) 0.62384(4) 0.16944(2) 0.03622(18) Uani 1 1 d .
Co2 Co 0.00826(7) 0.54941(4) 0.25564(3) 0.0485(2) Uani 1 1 d .
O1 O 0.3308(3) 0.6544(2) 0.12275(12) 0.0460(8) Uani 1 1 d .
O2 O 0.4574(4) 0.6156(2) 0.18870(14) 0.0635(11) Uani 1 1 d .
O3 O 0.2112(4) 0.51261(19) 0.16813(14) 0.0548(9) Uani 1 1 d .
O4 O 0.1192(4) 0.4651(2) 0.22943(14) 0.0651(11) Uani 1 1 d .
O5 O 0.2235(3) 0.6999(2) 0.22154(12) 0.0509(9) Uani 1 1 d .
O6 O 0.1589(4) 0.6240(2) 0.27706(13) 0.0588(10) Uani 1 1 d .
O7 O -0.1168(7) 0.6189(4) 0.2900(3) 0.124(2) Uani 1 1 d .
O8 O 0.0509(7) 0.4915(3) 0.32111(19) 0.0914(16) Uani 1 1 d .
O9 O -0.1611(7) 0.4831(5) 0.2364(3) 0.137(3) Uani 1 1 d .
O10 O -0.0546(4) 0.6061(3) 0.19274(15) 0.0724(13) Uani 1 1 d .
O11 O 0.0339(3) 0.6469(2) 0.13057(14) 0.0598(10) Uani 1 1 d .
C1 C 0.1798(5) 0.4593(3) 0.19412(19) 0.0443(11) Uani 1 1 d .
C2 C 0.2226(5) 0.3811(3) 0.18045(17) 0.0417(11) Uani 1 1 d .
C3 C 0.2339(5) 0.3215(3) 0.21291(17) 0.0420(11) Uani 1 1 d .
H3 H 0.2089 0.3285 0.2431 0.050 Uiso 1 1 calc R
C4 C 0.2823(5) 0.2511(3) 0.20096(17) 0.0384(10) Uani 1 1 d .
C5 C 0.3173(5) 0.2398(3) 0.15513(17) 0.0451(12) Uani 1 1 d .
H5 H 0.3498 0.1931 0.1468 0.054 Uiso 1 1 calc R
C6 C 0.3030(5) 0.2989(3) 0.12244(18) 0.0466(12) Uani 1 1 d .
C7 C 0.2554(5) 0.3697(3) 0.13505(19) 0.0475(12) Uani 1 1 d .
H7 H 0.2458 0.4091 0.1128 0.057 Uiso 1 1 calc R
C8 C 0.2842(6) 0.3201(4) 0.03333(19) 0.0589(15) Uani 1 1 d .
H8 H 0.2092 0.3506 0.0286 0.071 Uiso 1 1 calc R
C9 C 0.3413(5) 0.3178(3) -0.05099(18) 0.0493(13) Uani 1 1 d .
C10 C 0.4434(5) 0.6391(3) 0.14683(18) 0.0456(12) Uani 1 1 d .
C11 C 0.5631(4) 0.6510(3) 0.12241(17) 0.0427(11) Uani 1 1 d .
C12 C 0.6902(4) 0.6373(3) 0.14691(18) 0.0431(11) Uani 1 1 d .
H12 H 0.7013 0.6216 0.1788 0.052 Uiso 1 1 calc R
C13 C 0.5476(4) 0.6731(3) 0.07408(17) 0.0440(12) Uani 1 1 d .
H13 H 0.4633 0.6818 0.0573 0.053 Uiso 1 1 calc R
C14 C 0.1982(5) 0.6864(3) 0.26313(18) 0.0424(11) Uani 1 1 d .
C15 C -0.0639(5) 0.6310(3) 0.1514(2) 0.0491(13) Uani 1 1 d .
C16 C -0.2002(4) 0.6469(3) 0.12387(18) 0.0423(11) Uani 1 1 d .
C17 C -0.2154(4) 0.6693(3) 0.07648(18) 0.0458(12) Uani 1 1 d .
H17 H -0.1412 0.6759 0.0614 0.055 Uiso 1 1 calc R
C18 C 0.3563(4) 0.2978(3) -0.00071(17) 0.0441(12) Uani 1 1 d .
C19 C -0.152(2) 0.6244(11) 0.3222(8) 0.107(6) Uiso 0.50 1 d P
C19' C -0.2251(15) 0.6284(8) 0.2890(6) 0.073(4) Uiso 0.50 1 d P
C20 C -0.1985(12) 0.4336(8) 0.2408(6) 0.167(6) Uani 1 1 d .
C21 C 0.1555(15) 0.4631(8) 0.3352(4) 0.148(5) Uani 1 1 d .
C22 C -0.4359(17) 0.6551(9) 0.3052(6) 0.182(5) Uiso 1 1 d .
C23 C -0.4944(18) 0.5836(11) 0.3211(7) 0.225(7) Uiso 1 1 d .
C24 C -0.250(3) 0.6993(14) 0.3703(8) 0.313(12) Uiso 1 1 d D
C25 C -0.238(3) 0.6328(16) 0.3975(10) 0.314(12) Uiso 1 1 d D
C26 C -0.4242(14) 0.4367(7) 0.2032(5) 0.157(5) Uiso 1 1 d D
C27 C -0.4318(16) 0.4385(9) 0.1481(6) 0.190(6) Uiso 1 1 d D
C28 C -0.313(2) 0.3132(15) 0.2343(8) 0.295(11) Uiso 1 1 d D
C29 C -0.3773(18) 0.3034(10) 0.2800(7) 0.218(7) Uiso 1 1 d D
C30 C 0.065(3) 0.3502(17) 0.3665(12) 0.324(14) Uiso 1 1 d D
C31 C -0.014(5) 0.383(3) 0.4018(17) 0.56(3) Uiso 1 1 d D
C32 C 0.323(2) 0.3622(15) 0.3694(11) 0.301(11) Uiso 1 1 d D
C33 C 0.303(3) 0.3381(18) 0.4167(12) 0.383(16) Uiso 1 1 d D
N1 N 0.3402(5) 0.2902(3) 0.07474(16) 0.0577(12) Uani 1 1 d .
N2 N 0.4484(7) 0.2515(5) 0.0671(2) 0.121(3) Uani 1 1 d .
N3 N 0.4583(7) 0.2572(5) 0.0213(2) 0.117(3) Uani 1 1 d .
N4 N -0.2873(10) 0.6487(5) 0.3271(4) 0.149(4) Uani 1 1 d D
N5 N -0.3160(8) 0.3972(5) 0.2280(4) 0.147(4) Uani 1 1 d .
N6 N 0.1801(17) 0.3997(9) 0.3610(6) 0.225(6) Uani 1 1 d D

loop_
_atom_site_aniso_label
_atom_site_aniso_U_11
_atom_site_aniso_U_22
_atom_site_aniso_U_33
_atom_site_aniso_U_23
_atom_site_aniso_U_13
_atom_site_aniso_U_12
Co1 0.0356(3) 0.0419(3) 0.0340(3) -0.0012(3) 0.0146(2) -0.0007(3)
Co2 0.0495(4) 0.0534(4) 0.0473(4) -0.0006(3) 0.0227(3) -0.0058(3)
O1 0.0295(16) 0.068(2) 0.0433(19) 0.0010(17) 0.0127(14) -0.0006(15)
O2 0.051(2) 0.100(3) 0.044(2) 0.016(2) 0.0203(17) 0.008(2)
O3 0.067(2) 0.0419(19) 0.062(2) 0.0018(18) 0.028(2) 0.0019(17)
O4 0.099(3) 0.045(2) 0.060(3) 0.0024(18) 0.040(2) 0.010(2)
O5 0.061(2) 0.057(2) 0.040(2) -0.0113(17) 0.0233(17) -0.0055(18)
O6 0.085(3) 0.045(2) 0.044(2) -0.0063(17) 0.004(2) -0.011(2)
O7 0.131(5) 0.139(5) 0.122(5) 0.015(4) 0.088(4) 0.045(4)
O8 0.130(5) 0.082(4) 0.070(3) 0.018(3) 0.042(3) 0.006(3)
O9 0.119(5) 0.155(7) 0.147(6) -0.030(5) 0.050(5) -0.086(5)
O10 0.052(2) 0.114(4) 0.049(2) 0.014(2) -0.0007(19) 0.015(2)
O11 0.0321(17) 0.082(3) 0.068(3) -0.004(2) 0.0137(18) 0.0033(17)
C1 0.047(3) 0.044(3) 0.043(3) -0.002(2) 0.013(2) 0.000(2)
C2 0.045(3) 0.043(3) 0.041(3) 0.002(2) 0.017(2) -0.001(2)
C3 0.048(3) 0.045(3) 0.036(3) 0.002(2) 0.015(2) 0.005(2)
C4 0.041(2) 0.042(3) 0.034(2) 0.004(2) 0.010(2) 0.003(2)
C5 0.057(3) 0.044(3) 0.036(3) 0.000(2) 0.013(2) 0.007(2)
C6 0.055(3) 0.053(3) 0.034(3) -0.001(2) 0.015(2) 0.003(2)
C7 0.059(3) 0.043(3) 0.043(3) 0.006(2) 0.017(2) 0.008(2)
C8 0.056(3) 0.083(4) 0.039(3) 0.007(3) 0.013(2) 0.026(3)
C9 0.044(3) 0.071(4) 0.035(3) 0.009(2) 0.013(2) 0.011(3)
C10 0.035(2) 0.063(3) 0.041(3) -0.004(2) 0.016(2) -0.001(2)
C11 0.032(2) 0.063(3) 0.036(3) 0.005(2) 0.015(2) 0.002(2)
C12 0.039(2) 0.057(3) 0.036(3) 0.005(2) 0.013(2) 0.000(2)
C13 0.031(2) 0.066(3) 0.036(3) 0.003(2) 0.008(2) 0.011(2)
C14 0.041(2) 0.047(3) 0.039(3) -0.007(2) 0.004(2) 0.000(2)
C15 0.033(2) 0.060(3) 0.055(3) -0.014(3) 0.010(2) 0.006(2)
C16 0.030(2) 0.057(3) 0.040(3) 0.001(2) 0.007(2) 0.001(2)
C17 0.034(2) 0.064(3) 0.043(3) 0.005(2) 0.015(2) 0.004(2)
C18 0.036(2) 0.066(3) 0.032(2) 0.008(2) 0.011(2) 0.016(2)
C20 0.118(9) 0.165(12) 0.219(15) -0.036(11) 0.026(9) -0.080(9)
C21 0.176(12) 0.155(11) 0.106(9) 0.030(8) -0.001(8) 0.037(10)
N1 0.070(3) 0.068(3) 0.039(2) 0.006(2) 0.021(2) 0.019(3)
N2 0.118(5) 0.188(8) 0.062(4) 0.044(4) 0.035(4) 0.102(5)
N3 0.116(5) 0.189(7) 0.058(4) 0.047(4) 0.045(4) 0.093(5)
N4 0.160(8) 0.140(7) 0.180(9) -0.033(6) 0.130(7) 0.005(6)
N5 0.086(5) 0.091(5) 0.259(12) 0.030(6) 0.004(6) -0.032(4)
N6 0.211(14) 0.190(13) 0.263(17) 0.069(11) 0.001(12) 0.058(11)

loop_
_atom_type_symbol
_atom_type_description
_atom_type_scat_dispersion_real
_atom_type_scat_dispersion_imag
_atom_type_scat_source
C C 0.0033 0.0016 'International Tables Vol C Tables 4.2.6.8 and 6.1.1.4'
H H 0.0000 0.0000 'International Tables Vol C Tables 4.2.6.8 and 6.1.1.4'
N N 0.0061 0.0033 'International Tables Vol C Tables 4.2.6.8 and 6.1.1.4'
O O 0.0106 0.0060 'International Tables Vol C Tables 4.2.6.8 and 6.1.1.4'
Co Co 0.3494 0.9721 'International Tables Vol C Tables 4.2.6.8 and 6.1.1.4'

loop_
_geom_angle_atom_site_label_1
_geom_angle_atom_site_label_2
_geom_angle_atom_site_label_3
_geom_angle
_geom_angle_site_symmetry_1
_geom_angle_site_symmetry_3
O3 Co1 O5 133.82(16) . .
O3 Co1 O11 101.70(17) . .
O5 Co1 O11 103.19(16) . .
O3 Co1 O1 104.32(15) . .
O5 Co1 O1 108.63(15) . .
O11 Co1 O1 100.31(15) . .
O6 Co2 O10 93.81(17) . .
O6 Co2 O4 97.93(17) . .
O10 Co2 O4 99.18(17) . .
O6 Co2 O9 173.0(3) . .
O10 Co2 O9 84.7(3) . .
O4 Co2 O9 89.1(3) . .
O6 Co2 O8 90.3(2) . .
O10 Co2 O8 173.8(2) . .
O4 Co2 O8 84.88(19) . .
O9 Co2 O8 90.6(3) . .
O6 Co2 O7 88.4(2) . .
O10 Co2 O7 88.8(2) . .
O4 Co2 O7 169.4(2) . .
O9 Co2 O7 84.7(3) . .
O8 Co2 O7 86.6(2) . .
C10 O1 Co1 101.1(3) . .
C1 O3 Co1 136.9(3) . .
C1 O4 Co2 134.7(3) . .
C14 O5 Co1 124.0(3) . .
C14 O6 Co2 137.2(4) . .
C19 O7 C19' 62.1(12) . .
C19 O7 Co2 140.8(13) . .
C19' O7 Co2 138.0(10) . .
C21 O8 Co2 123.7(7) . .
C20 O9 Co2 142.9(13) . .
C15 O10 Co2 163.2(4) . .
C15 O11 Co1 114.2(4) . .
O4 C1 O3 126.9(5) . .
O4 C1 C2 118.2(4) . .
O3 C1 C2 115.0(4) . .
C7 C2 C3 119.4(4) . .
C7 C2 C1 119.1(4) . .
C3 C2 C1 121.4(4) . .
C2 C3 C4 120.8(4) . .
C3 C4 C5 119.8(4) . .
C3 C4 C14 121.6(4) . 2_545
C5 C4 C14 118.6(4) . 2_545
C6 C5 C4 119.2(4) . .
C5 C6 C7 120.5(4) . .
C5 C6 N1 121.2(5) . .
C7 C6 N1 118.3(5) . .
C2 C7 C6 120.3(5) . .
N1 C8 C18 107.4(5) . .
C17 C9 C13 119.5(5) 3_565 3_665
C17 C9 C18 119.9(4) 3_565 .
C13 C9 C18 120.6(5) 3_665 .
O2 C10 O1 123.0(4) . .
O2 C10 C11 119.7(5) . .
O1 C10 C11 117.3(4) . .
C12 C11 C13 119.2(4) . .
C12 C11 C10 120.7(4) . .
C13 C11 C10 120.0(4) . .
C16 C12 C11 120.3(4) 1_655 .
C9 C13 C11 120.1(4) 3_665 .
O6 C14 O5 125.2(5) . .
O6 C14 C4 117.9(4) . 2
O5 C14 C4 116.9(4) . 2
O10 C15 O11 124.2(5) . .
O10 C15 C16 118.9(4) . .
O11 C15 C16 116.9(5) . .
C17 C16 C12 120.4(4) . 1_455
C17 C16 C15 120.6(4) . .
C12 C16 C15 118.9(5) 1_455 .
C16 C17 C9 120.4(4) . 3_565
N3 C18 C8 107.2(5) . .
N3 C18 C9 123.1(4) . .
C8 C18 C9 129.4(5) . .
O7 C19 C19' 62.9(15) . .
O7 C19 N4 124.5(19) . .
C19' C19 N4 62.3(14) . .
C19 C19' O7 55.0(13) . .
C19 C19' N4 72.1(16) . .
O7 C19' N4 126.4(14) . .
O9 C20 N5 137.8(18) . .
O8 C21 N6 128.2(15) . .
C23 C22 N4 103.4(13) . .
C25 C24 N4 86.4(18) . .
N5 C26 C27 115.4(13) . .
N5 C28 C29 102.0(17) . .
C31 C30 N6 111(3) . .
C33 C32 N6 90(2) . .
C8 N1 N2 108.5(5) . .
C8 N1 C6 129.1(4) . .
N2 N1 C6 122.4(5) . .
N3 N2 N1 107.8(5) . .
N2 N3 C18 109.1(5) . .
C19' N4 C19 45.6(10) . .
C19' N4 C24 133.8(15) . .
C19 N4 C24 96.8(15) . .
C19' N4 C22 104.4(12) . .
C19 N4 C22 149.2(13) . .
C24 N4 C22 112.9(13) . .
C20 N5 C26 119.7(11) . .
C20 N5 C28 115.9(13) . .
C26 N5 C28 123.5(12) . .
C21 N6 C30 117.2(18) . .
C21 N6 C32 121.5(19) . .
C30 N6 C32 117.7(19) . .

loop_
_geom_bond_atom_site_label_1
_geom_bond_atom_site_label_2
_geom_bond_distance
_geom_bond_site_symmetry_2
Co1 O3 1.959(4) .
Co1 O5 1.975(3) .
Co1 O11 1.996(4) .
Co1 O1 2.010(3) .
Co2 O6 2.044(4) .
Co2 O10 2.049(4) .
Co2 O4 2.070(4) .
Co2 O9 2.090(6) .
Co2 O8 2.093(5) .
Co2 O7 2.105(5) .
O1 C10 1.273(6) .
O2 C10 1.236(6) .
O3 C1 1.260(6) .
O4 C1 1.250(6) .
O5 C14 1.258(6) .
O6 C14 1.253(6) .
O7 C19 1.03(2) .
O7 C19' 1.115(15) .
O8 C21 1.192(13) .
O9 C20 0.967(12) .
O10 C15 1.234(7) .
O11 C15 1.262(6) .
C1 C2 1.511(7) .
C2 C7 1.382(7) .
C2 C3 1.385(6) .
C3 C4 1.393(6) .
C4 C5 1.402(6) .
C4 C14 1.516(6) 2_545
C5 C6 1.382(7) .
C6 C7 1.403(7) .
C6 N1 1.456(6) .
C8 N1 1.327(7) .
C8 C18 1.350(7) .
C9 C17 1.394(7) 3_565
C9 C13 1.398(6) 3_665
C9 C18 1.443(7) .
C10 C11 1.503(6) .
C11 C12 1.397(7) .
C11 C13 1.400(7) .
C12 C16 1.385(6) 1_655
C13 C9 1.398(6) 3_665
C14 C4 1.516(6) 2
C15 C16 1.514(7) .
C16 C17 1.376(7) .
C16 C12 1.385(6) 1_455
C17 C9 1.394(7) 3_565
C18 N3 1.337(7) .
C19 C19' 1.11(2) .
C19 N4 1.47(2) .
C19' N4 1.371(17) .
C20 N5 1.361(12) .
C21 N6 1.335(16) .
C22 C23 1.49(2) .
C22 N4 1.554(17) .
C24 C25 1.393(17) .
C24 N4 1.510(17) .
C26 N5 1.400(14) .
C26 C27 1.541(14) .
C28 N5 1.49(2) .
C28 C29 1.537(16) .
C30 C31 1.489(19) .
C30 N6 1.490(17) .
C32 C33 1.438(18) .
C32 N6 1.590(16) .
N1 N2 1.343(7) .
N2 N3 1.309(7) .

loop_
_platon_squeeze_void_nr
_platon_squeeze_void_average_x
_platon_squeeze_void_average_y
_platon_squeeze_void_average_z
_platon_squeeze_void_volume
_platon_squeeze_void_count_electrons
_platon_squeeze_void_content
1 -0.009 0.000 0.000 953 123 ' '
2 0.091 0.507 0.500 953 123 ' '
